data_7234440
loop_
_publ_author_name
'Tailleur, Elodie'
'Marchivie, Mathieu'
'Negrier, Philippe'
'Denux, Dominique'
'Massip, St\'ephane'
'Mondieig, Denise'
'Chastanet, Guillaume'
'Guionneau, Philippe'

_publ_section_title
;
 Using polymorphism to master the spin crossover mechanism in
 [Fe(PM-PeA)2(NCSe)2]
;
_journal_issue 41
_journal_name_full CrystEngComm
_journal_page_first 6246
_journal_paper_doi 10.1039/C9CE01137D
_journal_volume 21
_journal_year 2019
_chemical_formula_moiety 'C42 H28 Fe N6 Se2'
_chemical_formula_sum 'C42 H28 Fe N6 Se2'
_chemical_formula_weight 830.47
_chemical_name_systematic '[Fe(PM-PeA)2(NCSe)2]-polymorph-II'
_space_group_crystal_system monoclinic
_space_group_IT_number 14
_space_group_name_Hall '-P 2ybc'
_space_group_name_H-M_alt 'P 1 21/c 1'
_symmetry_space_group_name_Hall '-P 2ybc'
_symmetry_space_group_name_H-M 'P 1 21/c 1'
_atom_sites_solution_hydrogens geom
_atom_sites_solution_primary direct
_audit_creation_date 2019-07-01
_audit_creation_method
;
Olex2 1.2
(compiled 2018.05.29 svn.r3508 for OlexSys, GUI svn.r5506)
;
_audit_update_record
;
2019-07-01 deposited with the CCDC.    2019-09-18 downloaded from the CCDC.
;
_cell_angle_alpha 90
_cell_angle_beta 117.370(5)
_cell_angle_gamma 90
_cell_formula_units_Z 4
_cell_length_a 16.9943(7)
_cell_length_b 14.9296(5)
_cell_length_c 17.2155(6)
_cell_measurement_reflns_used 9276
_cell_measurement_temperature 293
_cell_measurement_theta_max 70.8760
_cell_measurement_theta_min 2.9030
_cell_volume 3878.9(3)
_computing_cell_refinement 'CrysAlisPro 1.171.38.43 (Rigaku OD, 2015)'
_computing_data_collection 'CrysAlisPro 1.171.38.43 (Rigaku OD, 2015)'
_computing_data_reduction 'CrysAlisPro 1.171.38.43 (Rigaku OD, 2015)'
_computing_molecular_graphics 'Olex2 (Dolomanov et al., 2009)'
_computing_publication_material 'Olex2 (Dolomanov et al., 2009)'
_computing_structure_refinement 'ShelXL (Sheldrick, 2015)'
_computing_structure_solution 'ShelXS (Sheldrick, 2008)'
_diffrn_ambient_temperature 293
_diffrn_detector 'CCD plate'
_diffrn_measured_fraction_theta_full 0.992
_diffrn_measured_fraction_theta_max 0.972
_diffrn_measurement_details
;
List of Runs (angles in degrees, time in seconds):

  # Type    Start    End  Width  t~exp~   \w     \q     \k     \f   Frames
#--------------------------------------------------------------------------
  1  \w   -195.00 -15.00   1.00   25.00    -- -105.00  24.00 144.00  180
  2  \w    -38.00  10.00   1.00    5.00    --    5.00  24.00 144.00   48
  3  \w   -164.00 -15.00   1.00   25.00    -- -105.00  60.00-180.00  149
  4  \w   -131.00  49.00   1.00    5.00    --  -41.00  60.00-144.00  180
  5  \w   -178.00 -52.00   1.00   25.00    -- -105.00  60.00 108.00  126
  6  \w   -195.00 -46.00   1.00   25.00    -- -105.00  48.00 -36.00  149
  7  \w   -131.00  49.00   1.00    5.00    --  -41.00  36.00   0.00  180
  8  \w   -164.00 -33.00   1.00   25.00    -- -105.00  60.00-144.00  131
  9  \w   -182.00 -88.00   1.00   25.00    -- -105.00  60.00 144.00   94
 10  \w   -194.00 -62.00   1.00   25.00    -- -105.00  60.00-108.00  132
 11  \w   -124.00 -70.00   1.00    5.00    --  -41.00  60.00   0.00   54
 12  \w   -195.00-115.00   1.00   25.00    -- -105.00  60.00 -36.00   80
;
_diffrn_measurement_device 'abstract diffractometer'
_diffrn_measurement_device_type 'dtrek-CrysAlisPro-abstract goniometer imported rigaku-d*trek images'
_diffrn_measurement_method '\w scans'
_diffrn_orient_matrix_type 'CrysAlisPro convention (1999,Acta A55,543-557)'
_diffrn_orient_matrix_UB_11 -0.0958221000
_diffrn_orient_matrix_UB_12 0.0050449000
_diffrn_orient_matrix_UB_13 -0.0739575000
_diffrn_orient_matrix_UB_21 -0.0075019000
_diffrn_orient_matrix_UB_22 -0.1027942000
_diffrn_orient_matrix_UB_23 0.0018841000
_diffrn_orient_matrix_UB_31 -0.0342581000
_diffrn_orient_matrix_UB_32 0.0083047000
_diffrn_orient_matrix_UB_33 0.0684048000
_diffrn_radiation_monochromator graphite
_diffrn_radiation_probe x-ray
_diffrn_radiation_type CuK\a
_diffrn_radiation_wavelength 1.54184
_diffrn_reflns_av_R_equivalents 0.0413
_diffrn_reflns_av_unetI/netI 0.0312
_diffrn_reflns_Laue_measured_fraction_full 0.992
_diffrn_reflns_Laue_measured_fraction_max 0.972
_diffrn_reflns_limit_h_max 20
_diffrn_reflns_limit_h_min -20
_diffrn_reflns_limit_k_max 17
_diffrn_reflns_limit_k_min -18
_diffrn_reflns_limit_l_max 21
_diffrn_reflns_limit_l_min -14
_diffrn_reflns_number 28515
_diffrn_reflns_point_group_measured_fraction_full 0.992
_diffrn_reflns_point_group_measured_fraction_max 0.972
_diffrn_reflns_theta_full 67.684
_diffrn_reflns_theta_max 73.354
_diffrn_reflns_theta_min 2.928
_diffrn_source 'fine-focus sealed X-ray tube'
_diffrn_source_type 'Enhance (Cu) X-ray Source'
_exptl_absorpt_coefficient_mu 5.551
_exptl_absorpt_correction_T_max 1.00000
_exptl_absorpt_correction_T_min 0.58925
_exptl_absorpt_correction_type multi-scan
_exptl_absorpt_process_details
;
CrysAlisPro 1.171.38.43 (Rigaku Oxford Diffraction, 2015)
Empirical absorption correction using spherical harmonics,
 implemented in SCALE3 ABSPACK scaling algorithm.
;
_exptl_crystal_colour 'dark black'
_exptl_crystal_colour_modifier dark
_exptl_crystal_colour_primary black
_exptl_crystal_density_diffrn 1.422
_exptl_crystal_description block
_exptl_crystal_F_000 1664
_exptl_crystal_size_max 0.5
_exptl_crystal_size_mid 0.1
_exptl_crystal_size_min 0.1
_refine_diff_density_max 0.430
_refine_diff_density_min -0.528
_refine_diff_density_rms 0.054
_refine_ls_extinction_method none
_refine_ls_goodness_of_fit_ref 1.056
_refine_ls_hydrogen_treatment constr
_refine_ls_matrix_type full
_refine_ls_number_parameters 460
_refine_ls_number_reflns 7579
_refine_ls_number_restraints 0
_refine_ls_restrained_S_all 1.056
_refine_ls_R_factor_all 0.0737
_refine_ls_R_factor_gt 0.0561
_refine_ls_shift/su_max 0.000
_refine_ls_shift/su_mean 0.000
_refine_ls_structure_factor_coef Fsqd
_refine_ls_weighting_details 'w=1/[\s^2^(Fo^2^)+(0.0976P)^2^+0.6487P] where P=(Fo^2^+2Fc^2^)/3'
_refine_ls_weighting_scheme calc
_refine_ls_wR_factor_gt 0.1645
_refine_ls_wR_factor_ref 0.1775
_reflns_Friedel_coverage 0.000
_reflns_number_gt 5366
_reflns_number_total 7579
_reflns_threshold_expression 'I > 2\s(I)'
_cod_data_source_file c9ce01137d2.cif
_cod_data_source_block mmet29_amb
_cod_depositor_comments 'Adding full bibliography for 7234440--7234441.cif.'
_cod_database_code 7234440
_shelx_shelxl_version_number 2016/6
_shelx_space_group_comment
;
The symmetry employed for this shelxl refinement is uniquely defined
by the following loop, which should always be used as a source of
symmetry information in preference to the above space-group names.
They are only intended as comments.
;
_shelx_estimated_absorpt_t_max 0.607
_shelx_estimated_absorpt_t_min 0.168
_reflns_odcompleteness_completeness 97.12
_reflns_odcompleteness_iscentric 1
_reflns_odcompleteness_theta 73.20
_olex2_refinement_description
;
1. Fixed Uiso
 At 1.2 times of:
  All C(H) groups
2.a Aromatic/amide H refined with riding coordinates:
 C2(H2), C3(H3), C4(H4), C5(H5), C7(H7), C8(H8), C9(H9), C11(H11), C12(H12),
 C16(H16), C17(H17), C18(H18), C19(H19), C20(H20), C23(H23), C24(H24), C25(H25),
  C26(H26), C28(H28), C29(H29), C30(H30), C32(H32), C33(H33), C37(H37),
 C38(H38), C39(H39), C40(H40), C41(H41)
;
_olex2_submission_original_sample_id MMET40B
_olex2_submission_special_instructions 'No special instructions were received'
_oxdiff_exptl_absorpt_empirical_details
;
Empirical correction (ABSPACK) includes:
- Absorption correction using spherical harmonics
- Frame scaling
- Detector area scaling
;
_oxdiff_exptl_absorpt_empirical_full_max 1.583
_oxdiff_exptl_absorpt_empirical_full_min 0.659

loop_
_space_group_symop_operation_xyz
'x, y, z'
'-x, y+1/2, -z+1/2'
'-x, -y, -z'
'x, -y-1/2, z-1/2'

loop_
_atom_site_label
_atom_site_type_symbol
_atom_site_fract_x
_atom_site_fract_y
_atom_site_fract_z
_atom_site_U_iso_or_equiv
_atom_site_adp_type
_atom_site_occupancy
_atom_site_site_symmetry_order
_atom_site_calc_flag
_atom_site_refinement_flags_posn
Se1 Se 0.46501(5) 0.35875(6) 0.06547(4) 0.1289(3) Uani 1 1 d .
Se2 Se -0.00530(4) 0.20920(4) -0.13740(3) 0.1045(2) Uani 1 1 d .
Fe1 Fe 0.23885(4) 0.27343(5) 0.15524(4) 0.0791(2) Uani 1 1 d .
N1 N 0.3240(3) 0.3262(4) 0.1135(3) 0.1115(13) Uani 1 1 d .
N2 N 0.2936(2) 0.1447(2) 0.1831(2) 0.0805(8) Uani 1 1 d .
N3 N 0.3322(2) 0.2821(2) 0.2904(2) 0.0757(8) Uani 1 1 d .
N4 N 0.1461(3) 0.2383(3) 0.0327(3) 0.1041(11) Uani 1 1 d .
N5 N 0.1744(2) 0.3941(2) 0.1465(2) 0.0863(9) Uani 1 1 d .
N6 N 0.1513(2) 0.2418(2) 0.2094(2) 0.0776(8) Uani 1 1 d .
C1 C 0.3783(4) 0.3395(3) 0.0954(3) 0.0920(12) Uani 1 1 d .
C2 C 0.2756(4) 0.0767(4) 0.1271(3) 0.1016(14) Uani 1 1 d .
H2 H 0.241757 0.087820 0.067674 0.122 Uiso 1 1 calc R
C3 C 0.3047(4) -0.0088(4) 0.1535(4) 0.1137(16) Uani 1 1 d .
H3 H 0.291009 -0.054535 0.112579 0.136 Uiso 1 1 calc R
C4 C 0.3540(4) -0.0261(4) 0.2403(4) 0.1132(16) Uani 1 1 d .
H4 H 0.373507 -0.083972 0.259755 0.136 Uiso 1 1 calc R
C5 C 0.3746(3) 0.0435(4) 0.2990(3) 0.1006(13) Uani 1 1 d .
H5 H 0.408319 0.033362 0.358689 0.121 Uiso 1 1 calc R
C6 C 0.3446(3) 0.1280(3) 0.2682(3) 0.0817(10) Uani 1 1 d .
C7 C 0.3657(3) 0.2067(3) 0.3246(2) 0.0798(10) Uani 1 1 d .
H7 H 0.402964 0.202057 0.384366 0.096 Uiso 1 1 calc R
C8 C 0.3597(3) 0.4399(3) 0.3138(3) 0.0901(11) Uani 1 1 d .
H8 H 0.355514 0.443876 0.258135 0.108 Uiso 1 1 calc R
C9 C 0.3753(3) 0.5162(3) 0.3643(3) 0.0997(13) Uani 1 1 d .
H9 H 0.381391 0.571181 0.342219 0.120 Uiso 1 1 calc R
C10 C 0.3820(3) 0.5116(3) 0.4472(3) 0.0920(12) Uani 1 1 d .
C11 C 0.3743(4) 0.4293(4) 0.4790(3) 0.0978(13) Uani 1 1 d .
H11 H 0.380886 0.425220 0.535587 0.117 Uiso 1 1 calc R
C12 C 0.3569(3) 0.3528(3) 0.4289(3) 0.0891(11) Uani 1 1 d .
H12 H 0.349699 0.298091 0.450619 0.107 Uiso 1 1 calc R
C13 C 0.3503(3) 0.3587(3) 0.3451(2) 0.0767(9) Uani 1 1 d .
C14 C 0.3949(3) 0.5908(3) 0.4988(3) 0.0976(12) Uani 1 1 d .
C15 C 0.4026(3) 0.6578(4) 0.5390(3) 0.0996(13) Uani 1 1 d .
C16 C 0.3803(4) 0.8181(5) 0.5412(5) 0.1238(18) Uani 1 1 d .
H16 H 0.357727 0.819421 0.480738 0.149 Uiso 1 1 calc R
C17 C 0.3865(5) 0.8963(5) 0.5879(7) 0.148(3) Uani 1 1 d .
H17 H 0.366178 0.950149 0.558149 0.178 Uiso 1 1 calc R
C18 C 0.4220(5) 0.8946(6) 0.6768(7) 0.146(3) Uani 1 1 d .
H18 H 0.427151 0.947815 0.706904 0.175 Uiso 1 1 calc R
C19 C 0.4496(5) 0.8178(6) 0.7217(5) 0.134(2) Uani 1 1 d .
H19 H 0.472909 0.818199 0.782237 0.161 Uiso 1 1 calc R
C20 C 0.4435(4) 0.7374(4) 0.6780(4) 0.1108(16) Uani 1 1 d .
H20 H 0.462478 0.684158 0.709127 0.133 Uiso 1 1 calc R
C21 C 0.4087(3) 0.7376(3) 0.5871(4) 0.0954(13) Uani 1 1 d .
C22 C 0.0867(3) 0.2268(3) -0.0338(3) 0.0813(10) Uani 1 1 d .
C23 C 0.1830(4) 0.4697(4) 0.1093(3) 0.1159(17) Uani 1 1 d .
H23 H 0.224026 0.471362 0.087619 0.139 Uiso 1 1 calc R
C24 C 0.1333(7) 0.5454(5) 0.1019(5) 0.154(3) Uani 1 1 d .
H24 H 0.140540 0.596637 0.075114 0.185 Uiso 1 1 calc R
C25 C 0.0738(6) 0.5442(5) 0.1340(6) 0.163(3) Uani 1 1 d .
H25 H 0.041380 0.595378 0.131375 0.196 Uiso 1 1 calc R
C26 C 0.0617(4) 0.4660(5) 0.1709(5) 0.129(2) Uani 1 1 d .
H26 H 0.019920 0.462963 0.191554 0.155 Uiso 1 1 calc R
C27 C 0.1138(3) 0.3928(3) 0.1761(3) 0.0923(12) Uani 1 1 d .
C28 C 0.1065(3) 0.3083(3) 0.2143(3) 0.0915(12) Uani 1 1 d .
H28 H 0.070381 0.302795 0.241382 0.110 Uiso 1 1 calc R
C29 C 0.1251(3) 0.0822(3) 0.1969(3) 0.0931(12) Uani 1 1 d .
H29 H 0.107818 0.086881 0.137311 0.112 Uiso 1 1 calc R
C30 C 0.1277(3) -0.0001(4) 0.2334(3) 0.1020(13) Uani 1 1 d .
H30 H 0.112614 -0.051014 0.198356 0.122 Uiso 1 1 calc R
C31 C 0.1523(3) -0.0086(4) 0.3213(3) 0.0953(12) Uani 1 1 d .
C32 C 0.1758(3) 0.0686(4) 0.3730(3) 0.1008(13) Uani 1 1 d .
H32 H 0.193514 0.064248 0.432682 0.121 Uiso 1 1 calc R
C33 C 0.1728(3) 0.1506(3) 0.3362(3) 0.0913(11) Uani 1 1 d .
H33 H 0.187494 0.201688 0.370939 0.110 Uiso 1 1 calc R
C34 C 0.1483(3) 0.1583(3) 0.2487(3) 0.0791(9) Uani 1 1 d .
C35 C 0.1521(3) -0.0962(4) 0.3563(4) 0.1052(14) Uani 1 1 d .
C36 C 0.1477(3) -0.1709(4) 0.3787(3) 0.1050(14) Uani 1 1 d .
C37 C 0.1615(4) -0.3328(5) 0.3620(4) 0.1228(18) Uani 1 1 d .
H37 H 0.183981 -0.320583 0.323018 0.147 Uiso 1 1 calc R
C38 C 0.1508(5) -0.4194(5) 0.3804(5) 0.134(2) Uani 1 1 d .
H38 H 0.166940 -0.466018 0.354836 0.161 Uiso 1 1 calc R
C39 C 0.1154(4) -0.4381(4) 0.4381(5) 0.129(2) Uani 1 1 d .
H39 H 0.106975 -0.497080 0.449877 0.155 Uiso 1 1 calc R
C40 C 0.0938(5) -0.3709(5) 0.4758(5) 0.131(2) Uani 1 1 d .
H40 H 0.070714 -0.383263 0.514305 0.157 Uiso 1 1 calc R
C41 C 0.1055(4) -0.2839(4) 0.4581(4) 0.1119(16) Uani 1 1 d .
H41 H 0.090414 -0.238056 0.485288 0.134 Uiso 1 1 calc R
C42 C 0.1389(3) -0.2621(4) 0.4014(3) 0.0954(12) Uani 1 1 d .

loop_
_atom_site_aniso_label
_atom_site_aniso_U_11
_atom_site_aniso_U_22
_atom_site_aniso_U_33
_atom_site_aniso_U_23
_atom_site_aniso_U_13
_atom_site_aniso_U_12
Se1 0.1359(5) 0.1567(6) 0.1080(4) -0.0433(4) 0.0679(4) -0.0554(4)
Se2 0.1086(4) 0.1078(4) 0.0929(3) -0.0108(3) 0.0428(3) -0.0163(3)
Fe1 0.0820(4) 0.0806(4) 0.0725(3) -0.0006(3) 0.0336(3) 0.0008(3)
N1 0.105(3) 0.142(4) 0.089(2) -0.014(2) 0.045(2) 0.003(3)
N2 0.088(2) 0.083(2) 0.0727(17) -0.0023(15) 0.0385(16) 0.0023(16)
N3 0.0803(18) 0.085(2) 0.0681(15) 0.0007(14) 0.0391(14) -0.0039(16)
N4 0.104(3) 0.102(3) 0.099(3) 0.008(2) 0.041(2) 0.000(2)
N5 0.096(2) 0.084(2) 0.0742(17) 0.0048(16) 0.0344(17) -0.0015(17)
N6 0.0759(18) 0.085(2) 0.0740(17) -0.0021(15) 0.0360(15) -0.0045(16)
C1 0.110(3) 0.094(3) 0.071(2) -0.016(2) 0.041(2) -0.007(2)
C2 0.115(3) 0.111(4) 0.082(2) -0.011(2) 0.048(2) 0.010(3)
C3 0.132(4) 0.104(4) 0.107(4) -0.016(3) 0.057(3) 0.017(3)
C4 0.126(4) 0.090(3) 0.118(4) 0.002(3) 0.052(3) 0.031(3)
C5 0.103(3) 0.100(3) 0.092(3) 0.008(2) 0.038(2) 0.026(3)
C6 0.080(2) 0.090(3) 0.079(2) -0.0007(19) 0.0400(19) 0.0075(19)
C7 0.078(2) 0.090(3) 0.0682(19) 0.0006(18) 0.0307(17) 0.0051(19)
C8 0.107(3) 0.090(3) 0.074(2) -0.0044(19) 0.043(2) -0.020(2)
C9 0.117(3) 0.091(3) 0.090(3) -0.002(2) 0.046(3) -0.016(3)
C10 0.094(3) 0.093(3) 0.090(3) -0.014(2) 0.042(2) -0.008(2)
C11 0.121(4) 0.103(3) 0.081(2) -0.006(2) 0.056(2) -0.001(3)
C12 0.112(3) 0.084(3) 0.079(2) -0.0004(19) 0.051(2) 0.001(2)
C13 0.079(2) 0.083(2) 0.0679(18) -0.0030(17) 0.0336(17) -0.0050(18)
C14 0.100(3) 0.091(3) 0.103(3) -0.013(2) 0.047(2) -0.008(2)
C15 0.094(3) 0.100(3) 0.109(3) -0.015(3) 0.051(3) -0.013(2)
C16 0.104(4) 0.116(5) 0.140(5) -0.014(4) 0.047(3) -0.001(3)
C17 0.123(5) 0.095(4) 0.219(9) -0.011(5) 0.072(6) 0.008(3)
C18 0.144(6) 0.118(6) 0.198(8) -0.065(6) 0.097(6) -0.020(4)
C19 0.145(5) 0.134(6) 0.148(5) -0.050(5) 0.089(5) -0.024(4)
C20 0.120(4) 0.102(4) 0.134(4) -0.026(3) 0.078(3) -0.020(3)
C21 0.086(3) 0.086(3) 0.122(4) -0.019(3) 0.055(3) -0.014(2)
C22 0.098(3) 0.065(2) 0.083(2) 0.0044(17) 0.044(2) -0.0011(19)
C23 0.149(5) 0.096(4) 0.092(3) 0.010(3) 0.046(3) -0.008(3)
C24 0.191(8) 0.097(5) 0.140(5) 0.019(4) 0.045(5) 0.009(5)
C25 0.178(8) 0.081(4) 0.184(8) 0.007(4) 0.043(6) 0.032(4)
C26 0.116(4) 0.112(5) 0.157(5) -0.014(4) 0.060(4) 0.024(3)
C27 0.085(3) 0.090(3) 0.092(3) -0.006(2) 0.032(2) 0.001(2)
C28 0.082(3) 0.099(3) 0.104(3) -0.007(2) 0.052(2) -0.003(2)
C29 0.099(3) 0.096(3) 0.079(2) -0.001(2) 0.037(2) -0.019(2)
C30 0.102(3) 0.095(3) 0.101(3) -0.003(2) 0.040(3) -0.020(3)
C31 0.085(3) 0.099(3) 0.100(3) 0.011(2) 0.040(2) -0.003(2)
C32 0.108(3) 0.114(4) 0.083(2) 0.016(2) 0.046(2) 0.002(3)
C33 0.103(3) 0.094(3) 0.086(2) -0.005(2) 0.051(2) -0.001(2)
C34 0.072(2) 0.088(3) 0.080(2) 0.0030(19) 0.0373(18) -0.0039(18)
C35 0.095(3) 0.102(4) 0.113(3) 0.021(3) 0.042(3) -0.001(3)
C36 0.095(3) 0.105(4) 0.101(3) 0.010(3) 0.033(3) 0.000(3)
C37 0.139(5) 0.114(5) 0.118(4) 0.014(3) 0.062(4) 0.018(4)
C38 0.142(5) 0.108(5) 0.129(5) -0.007(4) 0.041(4) 0.027(4)
C39 0.128(5) 0.094(4) 0.132(5) 0.017(3) 0.033(4) -0.002(3)
C40 0.162(6) 0.112(5) 0.128(4) 0.005(4) 0.075(4) -0.007(4)
C41 0.141(5) 0.093(4) 0.111(3) 0.002(3) 0.066(3) -0.004(3)
C42 0.086(3) 0.094(3) 0.093(3) 0.011(2) 0.030(2) 0.006(2)

loop_
_atom_type_symbol
_atom_type_description
_atom_type_scat_dispersion_real
_atom_type_scat_dispersion_imag
_atom_type_scat_source
C C 0.0181 0.0091 'International Tables Vol C Tables 4.2.6.8 and 6.1.1.4'
H H 0.0000 0.0000 'International Tables Vol C Tables 4.2.6.8 and 6.1.1.4'
Fe Fe -1.1336 3.1974 'International Tables Vol C Tables 4.2.6.8 and 6.1.1.4'
N N 0.0311 0.0180 'International Tables Vol C Tables 4.2.6.8 and 6.1.1.4'
Se Se -0.7943 1.1372 'International Tables Vol C Tables 4.2.6.8 and 6.1.1.4'

loop_
_geom_angle_atom_site_label_1
_geom_angle_atom_site_label_2
_geom_angle_atom_site_label_3
_geom_angle
N1 Fe1 N2 97.07(18)
N1 Fe1 N3 93.91(15)
N1 Fe1 N5 94.28(18)
N1 Fe1 N6 169.50(17)
N2 Fe1 N3 77.09(13)
N2 Fe1 N6 91.26(14)
N3 Fe1 N6 81.68(12)
N4 Fe1 N1 94.08(18)
N4 Fe1 N2 92.96(16)
N4 Fe1 N3 167.94(16)
N4 Fe1 N5 90.97(16)
N4 Fe1 N6 91.87(16)
N5 Fe1 N2 167.69(14)
N5 Fe1 N3 97.43(13)
N5 Fe1 N6 76.95(14)
C1 N1 Fe1 166.5(5)
C2 N2 Fe1 127.1(3)
C2 N2 C6 117.7(4)
C6 N2 Fe1 114.8(3)
C7 N3 Fe1 113.6(3)
C7 N3 C13 119.2(3)
C13 N3 Fe1 126.7(3)
C22 N4 Fe1 170.4(4)
C23 N5 Fe1 126.6(4)
C23 N5 C27 117.7(5)
C27 N5 Fe1 115.5(3)
C28 N6 Fe1 114.3(3)
C28 N6 C34 119.7(4)
C34 N6 Fe1 125.5(3)
N1 C1 Se1 179.0(5)
N2 C2 C3 122.8(5)
C4 C3 C2 119.2(5)
C3 C4 C5 118.9(5)
C6 C5 C4 119.1(4)
N2 C6 C5 122.2(4)
N2 C6 C7 114.5(4)
C5 C6 C7 123.3(4)
N3 C7 C6 118.8(4)
C13 C8 C9 120.4(4)
C10 C9 C8 120.7(5)
C9 C10 C14 121.1(5)
C11 C10 C9 118.6(4)
C11 C10 C14 120.3(4)
C10 C11 C12 121.5(4)
C11 C12 C13 119.1(4)
C8 C13 N3 118.7(3)
C8 C13 C12 119.6(4)
C12 C13 N3 121.6(4)
C15 C14 C10 177.4(6)
C14 C15 C21 177.9(5)
C17 C16 C21 118.7(7)
C18 C17 C16 120.6(7)
C19 C18 C17 121.3(7)
C18 C19 C20 120.4(7)
C21 C20 C19 119.4(7)
C16 C21 C15 118.4(5)
C20 C21 C15 121.9(5)
C20 C21 C16 119.7(5)
N4 C22 Se2 179.8(5)
N5 C23 C24 122.5(7)
C25 C24 C23 119.4(7)
C24 C25 C26 119.4(7)
C27 C26 C25 118.0(7)
N5 C27 C26 123.0(5)
N5 C27 C28 115.0(4)
C26 C27 C28 122.0(5)
N6 C28 C27 117.9(4)
C30 C29 C34 119.9(4)
C29 C30 C31 121.0(5)
C30 C31 C32 118.5(5)
C30 C31 C35 119.0(5)
C32 C31 C35 122.5(5)
C33 C32 C31 120.2(4)
C32 C33 C34 120.8(5)
C29 C34 N6 118.1(4)
C33 C34 N6 122.3(4)
C33 C34 C29 119.5(4)
C36 C35 C31 174.8(6)
C35 C36 C42 177.2(6)
C38 C37 C42 120.4(6)
C37 C38 C39 119.9(6)
C40 C39 C38 119.9(6)
C39 C40 C41 120.2(7)
C40 C41 C42 122.2(6)
C37 C42 C36 119.6(5)
C41 C42 C36 123.0(5)
C41 C42 C37 117.4(5)

loop_
_geom_bond_atom_site_label_1
_geom_bond_atom_site_label_2
_geom_bond_distance
Se1 C1 1.794(6)
Se2 C22 1.769(5)
Fe1 N1 2.046(5)
Fe1 N2 2.092(4)
Fe1 N3 2.134(3)
Fe1 N4 2.037(5)
Fe1 N5 2.077(4)
Fe1 N6 2.141(3)
N1 C1 1.119(6)
N2 C2 1.336(6)
N2 C6 1.339(5)
N3 C7 1.277(5)
N3 C13 1.422(5)
N4 C22 1.140(6)
N5 C23 1.339(6)
N5 C27 1.344(6)
N6 C28 1.277(6)
N6 C34 1.431(5)
C2 C3 1.369(8)
C3 C4 1.361(8)
C4 C5 1.378(7)
C5 C6 1.372(6)
C6 C7 1.461(6)
C8 C9 1.383(7)
C8 C13 1.366(6)
C9 C10 1.379(7)
C10 C11 1.376(7)
C10 C14 1.434(7)
C11 C12 1.379(6)
C12 C13 1.397(5)
C14 C15 1.189(7)
C15 C21 1.427(7)
C16 C17 1.395(10)
C16 C21 1.396(9)
C17 C18 1.362(11)
C18 C19 1.341(11)
C19 C20 1.395(8)
C20 C21 1.395(8)
C23 C24 1.380(10)
C24 C25 1.359(13)
C25 C26 1.389(11)
C26 C27 1.382(8)
C27 C28 1.455(7)
C29 C30 1.373(7)
C29 C34 1.386(6)
C30 C31 1.377(7)
C31 C32 1.398(7)
C31 C35 1.441(7)
C32 C33 1.368(7)
C33 C34 1.370(6)
C35 C36 1.193(7)
C36 C42 1.444(8)
C37 C38 1.362(10)
C37 C42 1.401(8)
C38 C39 1.406(10)
C39 C40 1.334(10)
C40 C41 1.370(8)
C41 C42 1.374(8)
